data_4333193
loop_
_publ_author_name
'Nguyen, Dan-Tam'
'Chew, Emily'
'Zhang, Qichun'
'Choi, Alice'
'Bu, Xianhui'

_publ_section_title
;
 Metal&#x2212;Organic Frameworks from Zinc Sulfite Clusters, Chains, and
 Sheets:&#x00A0; 4-Connected, (3,4)-Connected 3-D Frameworks and 2-D
 Arrays of Catenane-Like Interlocking Rings
;
_journal_issue 26
_journal_name_full 'Inorganic Chemistry'
_journal_page_first 10722
_journal_page_last 10727
_journal_paper_doi 10.1021/ic061677b
_journal_volume 45
_journal_year 2006
_chemical_formula_sum 'C4 H10 N2 O3 S Zn'
_chemical_formula_weight 231.57
_chemical_name_systematic
; 
 ? 
;
_space_group_IT_number 19
_symmetry_space_group_name_Hall 'P 2ac 2ab'
_symmetry_space_group_name_H-M 'P 21 21 21'
_atom_sites_solution_hydrogens geom
_atom_sites_solution_primary direct
_atom_sites_solution_secondary difmap
_audit_creation_method SHELXL-97
_cell_angle_alpha 90.00
_cell_angle_beta 90.00
_cell_angle_gamma 90.00
_cell_formula_units_Z 4
_cell_length_a 7.32690(10)
_cell_length_b 8.29220(10)
_cell_length_c 12.1221(2)
_cell_measurement_temperature 273(2)
_cell_volume 736.492(18)
_computing_structure_refinement 'SHELXL-97 (Sheldrick, 1997)'
_computing_structure_solution 'SHELXS-97 (Sheldrick, 1990)'
_diffrn_ambient_temperature 273(2)
_diffrn_measured_fraction_theta_full 1.000
_diffrn_measured_fraction_theta_max 1.000
_diffrn_radiation_monochromator graphite
_diffrn_radiation_source 'fine-focus sealed tube'
_diffrn_radiation_type MoK\a
_diffrn_radiation_wavelength 0.71073
_diffrn_reflns_av_R_equivalents 0.0533
_diffrn_reflns_av_sigmaI/netI 0.0289
_diffrn_reflns_limit_h_max 9
_diffrn_reflns_limit_h_min -9
_diffrn_reflns_limit_k_max 11
_diffrn_reflns_limit_k_min -11
_diffrn_reflns_limit_l_max 16
_diffrn_reflns_limit_l_min -14
_diffrn_reflns_number 6462
_diffrn_reflns_theta_full 28.37
_diffrn_reflns_theta_max 28.37
_diffrn_reflns_theta_min 2.98
_exptl_absorpt_coefficient_mu 3.574
_exptl_crystal_density_diffrn 2.088
_exptl_crystal_density_method 'not measured'
_exptl_crystal_F_000 472
_refine_diff_density_max 0.882
_refine_diff_density_min -0.826
_refine_diff_density_rms 0.117
_refine_ls_abs_structure_details 'Flack H D (1983), Acta Cryst. A39, 876-881'
_refine_ls_abs_structure_Flack 0.524(12)
_refine_ls_extinction_method none
_refine_ls_goodness_of_fit_ref 1.039
_refine_ls_hydrogen_treatment mixed
_refine_ls_matrix_type full
_refine_ls_number_parameters 101
_refine_ls_number_reflns 1843
_refine_ls_number_restraints 0
_refine_ls_restrained_S_all 1.039
_refine_ls_R_factor_all 0.0255
_refine_ls_R_factor_gt 0.0253
_refine_ls_shift/su_max 0.002
_refine_ls_shift/su_mean 0.000
_refine_ls_structure_factor_coef Fsqd
_refine_ls_weighting_details 'calc w=1/[\s^2^(Fo^2^)+(0.0508P)^2^+0.1675P] where P=(Fo^2^+2Fc^2^)/3'
_refine_ls_weighting_scheme calc
_refine_ls_wR_factor_gt 0.0667
_refine_ls_wR_factor_ref 0.0667
_reflns_number_gt 1836
_reflns_number_total 1843
_reflns_threshold_expression >2sigma(I)
_cod_data_source_file ic061677bsup2.cif
_cod_data_source_block a
_cod_database_code 4333193

loop_
_symmetry_equiv_pos_as_xyz
'x, y, z'
'-x+1/2, -y, z+1/2'
'-x, y+1/2, -z+1/2'
'x+1/2, -y+1/2, -z'

loop_
_atom_site_label
_atom_site_type_symbol
_atom_site_fract_x
_atom_site_fract_y
_atom_site_fract_z
_atom_site_U_iso_or_equiv
_atom_site_adp_type
_atom_site_occupancy
_atom_site_symmetry_multiplicity
_atom_site_calc_flag
_atom_site_refinement_flags
Zn1 Zn 0.09157(3) 0.63862(3) 0.01148(2) 0.01061(9) Uani 1 1 d .
S1 S 0.20806(6) 1.00457(6) 0.00906(5) 0.01258(12) Uani 1 1 d .
O1 O 0.0570(2) 0.87196(17) -0.00147(14) 0.0141(3) Uani 1 1 d .
O2 O 0.3603(2) 0.9435(2) -0.06796(16) 0.0226(4) Uani 1 1 d .
O3 O 0.2830(3) 0.9908(2) 0.12281(17) 0.0272(4) Uani 1 1 d .
N1 N 0.2414(2) 0.5750(2) 0.14891(15) 0.0106(3) Uani 1 1 d .
H1 H 0.3579 0.6100 0.1390 0.013 Uiso 1 1 calc R
C1 C 0.2712(3) 0.6091(2) 0.35321(18) 0.0134(4) Uani 1 1 d .
H1A H 0.3949 0.6499 0.3479 0.016 Uiso 1 1 calc R
H1B H 0.2137 0.6599 0.4163 0.016 Uiso 1 1 calc R
C2 C 0.1668(3) 0.6544(3) 0.24910(18) 0.0132(4) Uani 1 1 d .
H2A H 0.0398 0.6240 0.2579 0.016 Uiso 1 1 calc R
H2B H 0.1717 0.7705 0.2394 0.016 Uiso 1 1 calc R
C4 C 0.3468(3) 0.3493(3) 0.27083(18) 0.0129(4) Uani 1 1 d .
H4A H 0.3363 0.2336 0.2807 0.015 Uiso 1 1 calc R
H4B H 0.4753 0.3746 0.2622 0.015 Uiso 1 1 calc R
C3 C 0.2464(3) 0.3974(2) 0.16652(17) 0.0129(4) Uani 1 1 d .
H3A H 0.3053 0.3469 0.1037 0.015 Uiso 1 1 calc R
H3B H 0.1223 0.3570 0.1703 0.015 Uiso 1 1 calc R
N2 N 0.2770(3) 0.4313(2) 0.37103(15) 0.0101(3) Uani 1 1 d .
H2 H 0.1590 0.3990 0.3788 0.012 Uiso 1 1 calc R

loop_
_atom_site_aniso_label
_atom_site_aniso_U_11
_atom_site_aniso_U_22
_atom_site_aniso_U_33
_atom_site_aniso_U_23
_atom_site_aniso_U_13
_atom_site_aniso_U_12
Zn1 0.01151(13) 0.01413(12) 0.00617(12) 0.00051(8) 0.00054(8) 0.00300(7)
S1 0.0106(2) 0.01193(19) 0.0152(3) 0.00108(18) 0.00016(18) 0.00036(14)
O1 0.0096(5) 0.0138(6) 0.0190(8) 0.0001(6) -0.0005(6) 0.0007(5)
O2 0.0107(6) 0.0396(9) 0.0173(9) 0.0017(8) 0.0032(6) 0.0048(7)
O3 0.0271(9) 0.0374(9) 0.0170(9) -0.0026(8) -0.0060(8) -0.0086(8)
N1 0.0094(8) 0.0143(7) 0.0080(7) 0.0020(6) 0.0003(6) 0.0002(7)
C1 0.0209(10) 0.0121(8) 0.0073(8) -0.0008(7) -0.0009(8) 0.0023(8)
C2 0.0174(10) 0.0147(9) 0.0074(9) 0.0006(8) -0.0003(7) 0.0031(9)
C4 0.0173(9) 0.0145(9) 0.0068(9) 0.0000(8) -0.0010(7) 0.0037(9)
C3 0.0168(10) 0.0141(8) 0.0077(9) 0.0000(7) -0.0017(7) 0.0012(7)
N2 0.0105(7) 0.0122(7) 0.0074(8) 0.0005(6) 0.0009(6) -0.0008(6)

loop_
_atom_type_symbol
_atom_type_description
_atom_type_scat_dispersion_real
_atom_type_scat_dispersion_imag
_atom_type_scat_source
O O 0.0106 0.0060 'International Tables Vol C Tables 4.2.6.8 and 6.1.1.4'
S S 0.1246 0.1234 'International Tables Vol C Tables 4.2.6.8 and 6.1.1.4'
Zn Zn 0.2839 1.4301 'International Tables Vol C Tables 4.2.6.8 and 6.1.1.4'
C C 0.0033 0.0016 'International Tables Vol C Tables 4.2.6.8 and 6.1.1.4'
N N 0.0061 0.0033 'International Tables Vol C Tables 4.2.6.8 and 6.1.1.4'
H H 0.0000 0.0000 'International Tables Vol C Tables 4.2.6.8 and 6.1.1.4'

loop_
_geom_angle_atom_site_label_1
_geom_angle_atom_site_label_2
_geom_angle_atom_site_label_3
_geom_angle
_geom_angle_site_symmetry_1
_geom_angle_site_symmetry_3
O2 Zn1 O1 105.11(8) 4_465 .
O2 Zn1 N2 127.15(8) 4_465 2_564
O1 Zn1 N2 105.95(7) . 2_564
O2 Zn1 N1 95.14(7) 4_465 .
O1 Zn1 N1 112.71(7) . .
N2 Zn1 N1 110.50(7) 2_564 .
O3 S1 O2 105.62(11) . .
O3 S1 O1 106.40(10) . .
O2 S1 O1 103.38(10) . .
S1 O1 Zn1 126.60(9) . .
S1 O2 Zn1 122.09(12) . 4_565
C2 N1 C3 109.28(18) . .
C2 N1 Zn1 110.56(13) . .
C3 N1 Zn1 112.43(14) . .
C2 N1 H1 108.1 . .
C3 N1 H1 108.1 . .
Zn1 N1 H1 108.1 . .
N2 C1 C2 112.26(19) . .
N2 C1 H1A 109.2 . .
C2 C1 H1A 109.2 . .
N2 C1 H1B 109.2 . .
C2 C1 H1B 109.2 . .
H1A C1 H1B 107.9 . .
N1 C2 C1 112.55(17) . .
N1 C2 H2A 109.1 . .
C1 C2 H2A 109.1 . .
N1 C2 H2B 109.1 . .
C1 C2 H2B 109.1 . .
H2A C2 H2B 107.8 . .
N2 C4 C3 113.28(17) . .
N2 C4 H4A 108.9 . .
C3 C4 H4A 108.9 . .
N2 C4 H4B 108.9 . .
C3 C4 H4B 108.9 . .
H4A C4 H4B 107.7 . .
N1 C3 C4 113.04(18) . .
N1 C3 H3A 109.0 . .
C4 C3 H3A 109.0 . .
N1 C3 H3B 109.0 . .
C4 C3 H3B 109.0 . .
H3A C3 H3B 107.8 . .
C4 N2 C1 110.14(17) . .
C4 N2 Zn1 113.00(13) . 2_565
C1 N2 Zn1 114.54(14) . 2_565
C4 N2 H2 106.2 . .
C1 N2 H2 106.2 . .
Zn1 N2 H2 106.2 2_565 .

loop_
_geom_bond_atom_site_label_1
_geom_bond_atom_site_label_2
_geom_bond_distance
_geom_bond_site_symmetry_2
Zn1 O2 1.9506(17) 4_465
Zn1 O1 1.9577(14) .
Zn1 N2 2.0400(18) 2_564
Zn1 N1 2.0635(18) .
S1 O3 1.489(2) .
S1 O2 1.5401(18) .
S1 O1 1.5653(15) .
O2 Zn1 1.9506(17) 4_565
N1 C2 1.486(3) .
N1 C3 1.489(3) .
N1 H1 0.9100 .
C1 N2 1.491(3) .
C1 C2 1.523(3) .
C1 H1A 0.9700 .
C1 H1B 0.9700 .
C2 H2A 0.9700 .
C2 H2B 0.9700 .
C4 N2 1.483(3) .
C4 C3 1.516(3) .
C4 H4A 0.9700 .
C4 H4B 0.9700 .
C3 H3A 0.9700 .
C3 H3B 0.9700 .
N2 Zn1 2.0400(18) 2_565
N2 H2 0.9100 .
